data_4104835
loop_
_publ_author_name
'Scott P. West'
'Alakesh Bisai'
'Andrew D. Lim'
'Raja R. Narayan'
'Richmond Sarpong'

_publ_section_title
;
 Total Synthesis of (+)-Lyconadin A and Related Compounds via Oxidative
 C-N Bond Formation
;
_journal_name_full 'Journal of the American Chemical Society'
_journal_page_first 11187
_journal_page_last 11194
_journal_paper_doi 10.1021/ja903868n
_journal_volume 131
_journal_year 2009
_chemical_formula_sum 'C16 H21 Cl N2 O'
_chemical_formula_weight 292.80
_chemical_name_common SW-V-89
_chemical_name_systematic
;
 sarpong04
;
_space_group.centring_type P

_space_group_IT_number 2
_space_group.IT_number 2

_symmetry_cell_setting triclinic
_symmetry_space_group_name_Hall '-P 1'
_symmetry_space_group_name_H-M 'P -1'
_atom_sites_solution_hydrogens geom
_atom_sites_solution_primary direct
_atom_sites_solution_secondary difmap
_audit_creation_method SHELXL-97
_cell_angle_alpha 84.584(2)
_cell_angle_beta 75.864(2)
_cell_angle_gamma 68.311(2)
_cell_formula_units_Z 2
_cell_length_a 7.3398(7)
_cell_length_b 8.3066(8)
_cell_length_c 13.8028(13)
_cell_measurement_reflns_used 4744
_cell_measurement_temperature 139(2)
_cell_measurement_theta_max 28.21
_cell_measurement_theta_min 2.64
_cell_volume 758.28(13)
_computing_cell_refinement 'Bruker SAINT'
_computing_data_collection 'Bruker APEX2'
_computing_data_reduction 'Bruker SAINT'
_computing_molecular_graphics ORTEP-32
_computing_publication_material WinGX
_computing_structure_refinement SHELXL-97
_computing_structure_solution SIR-2004
_diffrn_ambient_temperature 139(2)
_diffrn_measured_fraction_theta_full 0.995
_diffrn_measured_fraction_theta_max 0.946
_diffrn_measurement_device_type 'Bruker APEX-I CCD'
_diffrn_measurement_method 'phi and omega scans'
_diffrn_radiation_monochromator graphite
_diffrn_radiation_source 'fine-focus sealed tube'
_diffrn_radiation_type MoK\a
_diffrn_radiation_wavelength 0.71073
_diffrn_reflns_av_R_equivalents 0.0196
_diffrn_reflns_av_sigmaI/netI 0.0305
_diffrn_reflns_limit_h_max 9
_diffrn_reflns_limit_h_min -9
_diffrn_reflns_limit_k_max 11
_diffrn_reflns_limit_k_min -10
_diffrn_reflns_limit_l_max 18
_diffrn_reflns_limit_l_min -17
_diffrn_reflns_number 8916
_diffrn_reflns_theta_full 25.00
_diffrn_reflns_theta_max 28.34
_diffrn_reflns_theta_min 1.52
_exptl_absorpt_coefficient_mu 0.250
_exptl_absorpt_correction_T_max 0.9755
_exptl_absorpt_correction_T_min 0.9518
_exptl_absorpt_correction_type multi-scan
_exptl_absorpt_process_details SADABS
_exptl_crystal_colour colorless
_exptl_crystal_density_diffrn 1.282
_exptl_crystal_description block
_exptl_crystal_F_000 312
_exptl_crystal_size_max 0.20
_exptl_crystal_size_mid 0.15
_exptl_crystal_size_min 0.10
_refine_diff_density_max 0.414
_refine_diff_density_min -0.241
_refine_diff_density_rms 0.055
_refine_ls_extinction_method none
_refine_ls_goodness_of_fit_ref 1.028
_refine_ls_hydrogen_treatment constr
_refine_ls_matrix_type full
_refine_ls_number_parameters 182
_refine_ls_number_reflns 3587
_refine_ls_number_restraints 0
_refine_ls_restrained_S_all 1.028
_refine_ls_R_factor_all 0.0581
_refine_ls_R_factor_gt 0.0444
_refine_ls_shift/su_max 0.000
_refine_ls_shift/su_mean 0.000
_refine_ls_structure_factor_coef Fsqd
_refine_ls_weighting_details 'calc w=1/[\s^2^(Fo^2^)+(0.0576P)^2^+0.3061P] where P=(Fo^2^+2Fc^2^)/3'
_refine_ls_weighting_scheme calc
_refine_ls_wR_factor_gt 0.1087
_refine_ls_wR_factor_ref 0.1193
_reflns_number_gt 2879
_reflns_number_total 3587
_reflns_threshold_expression >2sigma(I)
_cod_data_source_file ja903868n_si_003.cif
_cod_data_source_block sarpong04
_cod_depositor_comments
;
The following automatic conversions were performed:

'_space_group.centring_type' value 'primitive' was replaced with the
value 'P' as specified in the replacement file
'/home/antanas/src/cod-tools/trunk/data/replacement-values/replacement_values.lst'.

Automatic conversion script
Id: cif_fix_values 5642 2017-10-24 12:04:52Z antanas 
;
_cod_database_code 4104835

loop_
_symmetry_equiv_pos_as_xyz
'x, y, z'
'-x, -y, -z'

loop_
_atom_site_label
_atom_site_type_symbol
_atom_site_fract_x
_atom_site_fract_y
_atom_site_fract_z
_atom_site_U_iso_or_equiv
_atom_site_adp_type
_atom_site_occupancy
_atom_site_symmetry_multiplicity
_atom_site_calc_flag
_atom_site_refinement_flags
C1 C 0.7516(3) 0.8819(2) 0.53529(13) 0.0308(4) Uani 1 1 d .
C2 C 0.7436(3) 1.0343(2) 0.57319(15) 0.0344(4) Uani 1 1 d .
H2 H 0.8066 1.1066 0.5328 0.041 Uiso 1 1 calc R
C3 C 0.6427(3) 1.0778(2) 0.67025(14) 0.0324(4) Uani 1 1 d .
H3 H 0.6378 1.1793 0.6989 0.039 Uiso 1 1 calc R
C4 C 0.5470(2) 0.9705(2) 0.72640(13) 0.0272(3) Uani 1 1 d .
C5 C 0.5612(2) 0.8243(2) 0.68033(13) 0.0254(3) Uani 1 1 d .
C6 C 0.8764(3) 0.6828(3) 0.39956(15) 0.0433(5) Uani 1 1 d .
H6A H 0.9249 0.5860 0.4445 0.065 Uiso 1 1 calc R
H6B H 0.9709 0.6625 0.3342 0.065 Uiso 1 1 calc R
H6C H 0.7437 0.6920 0.3918 0.065 Uiso 1 1 calc R
C7 C 0.4386(3) 0.9922(2) 0.83463(14) 0.0303(4) Uani 1 1 d .
H7 H 0.4732 1.0777 0.8659 0.036 Uiso 1 1 calc R
C8 C 0.5198(3) 0.8143(2) 0.88304(14) 0.0319(4) Uani 1 1 d .
H8A H 0.6686 0.7663 0.8634 0.038 Uiso 1 1 calc R
H8B H 0.4784 0.8240 0.9567 0.038 Uiso 1 1 calc R
C9 C 0.2069(3) 1.0530(2) 0.85014(15) 0.0332(4) Uani 1 1 d .
H9A H 0.1439 1.1000 0.9185 0.040 Uiso 1 1 calc R
H9B H 0.1629 1.1486 0.8026 0.040 Uiso 1 1 calc R
C10 C 0.1290(2) 0.9099(2) 0.83571(13) 0.0284(4) Uani 1 1 d .
H10 H -0.0215 0.9540 0.8527 0.034 Uiso 1 1 calc R
C11 C 0.2128(2) 0.7542(2) 0.90071(13) 0.0290(4) Uani 1 1 d .
H11 H 0.1938 0.7926 0.9702 0.035 Uiso 1 1 calc R
C12 C 0.1265(3) 0.6130(2) 0.90293(15) 0.0343(4) Uani 1 1 d .
H12A H -0.0171 0.6573 0.9382 0.041 Uiso 1 1 calc R
H12B H 0.1979 0.5131 0.9416 0.041 Uiso 1 1 calc R
C13 C 0.1429(3) 0.5505(2) 0.79970(15) 0.0349(4) Uani 1 1 d .
H13A H 0.0438 0.4937 0.8046 0.042 Uiso 1 1 calc R
H13B H 0.2790 0.4632 0.7760 0.042 Uiso 1 1 calc R
C14 C 0.1052(3) 0.6990(2) 0.72339(15) 0.0337(4) Uani 1 1 d .
H14A H 0.1542 0.6504 0.6551 0.040 Uiso 1 1 calc R
H14B H -0.0413 0.7646 0.7337 0.040 Uiso 1 1 calc R
C15 C 0.2119(2) 0.8222(2) 0.73302(13) 0.0279(4) Uani 1 1 d .
H15 H 0.1994 0.9106 0.6782 0.033 Uiso 1 1 calc R
C16 C 0.4366(2) 0.7212(2) 0.73461(12) 0.0242(3) Uani 1 1 d .
H16 H 0.4842 0.6054 0.7025 0.029 Uiso 1 1 calc R
N1 N 0.6632(2) 0.77615(18) 0.58611(11) 0.0288(3) Uani 1 1 d .
N2 N 0.4338(2) 0.69880(18) 0.84727(10) 0.0263(3) Uani 1 1 d .
H2A H 0.5018 0.5836 0.8619 0.032 Uiso 1 1 calc R
O1 O 0.8611(2) 0.84064(18) 0.44081(10) 0.0409(3) Uani 1 1 d .
Cl1 Cl 0.69092(6) 0.32362(5) 0.85862(3) 0.03233(14) Uani 1 1 d .

loop_
_atom_site_aniso_label
_atom_site_aniso_U_11
_atom_site_aniso_U_22
_atom_site_aniso_U_33
_atom_site_aniso_U_23
_atom_site_aniso_U_13
_atom_site_aniso_U_12
C1 0.0307(9) 0.0348(9) 0.0249(9) 0.0044(7) -0.0040(7) -0.0120(7)
C2 0.0351(9) 0.0324(9) 0.0360(10) 0.0060(8) -0.0040(8) -0.0165(8)
C3 0.0319(9) 0.0282(8) 0.0384(11) 0.0005(7) -0.0065(8) -0.0134(7)
C4 0.0251(8) 0.0273(8) 0.0283(9) 0.0003(7) -0.0041(7) -0.0096(6)
C5 0.0233(8) 0.0258(8) 0.0258(8) 0.0031(6) -0.0052(7) -0.0084(6)
C6 0.0513(12) 0.0437(11) 0.0282(10) -0.0035(8) -0.0043(9) -0.0118(9)
C7 0.0319(9) 0.0315(9) 0.0293(9) -0.0046(7) -0.0034(7) -0.0144(7)
C8 0.0297(9) 0.0412(10) 0.0277(9) 0.0002(7) -0.0073(7) -0.0156(7)
C9 0.0315(9) 0.0268(8) 0.0371(10) -0.0046(7) -0.0004(8) -0.0091(7)
C10 0.0228(8) 0.0268(8) 0.0324(9) 0.0025(7) -0.0041(7) -0.0074(6)
C11 0.0237(8) 0.0333(9) 0.0278(9) 0.0016(7) -0.0027(7) -0.0101(7)
C12 0.0309(9) 0.0357(9) 0.0373(10) 0.0108(8) -0.0068(8) -0.0162(7)
C13 0.0326(9) 0.0330(9) 0.0425(11) 0.0028(8) -0.0080(8) -0.0166(7)
C14 0.0304(9) 0.0376(9) 0.0373(10) 0.0035(8) -0.0100(8) -0.0163(8)
C15 0.0265(8) 0.0280(8) 0.0295(9) 0.0058(7) -0.0086(7) -0.0102(7)
C16 0.0261(8) 0.0228(7) 0.0227(8) 0.0014(6) -0.0057(6) -0.0080(6)
N1 0.0275(7) 0.0311(7) 0.0268(8) 0.0016(6) -0.0049(6) -0.0109(6)
N2 0.0241(7) 0.0274(7) 0.0255(7) 0.0041(6) -0.0050(6) -0.0084(5)
O1 0.0465(8) 0.0455(8) 0.0279(7) 0.0012(6) 0.0014(6) -0.0201(6)
Cl1 0.0340(2) 0.0267(2) 0.0315(2) 0.00073(16) -0.01066(18) -0.00354(16)

loop_
_atom_type_symbol
_atom_type_description
_atom_type_scat_dispersion_real
_atom_type_scat_dispersion_imag
_atom_type_scat_source
C C 0.0033 0.0016 'International Tables Vol C Tables 4.2.6.8 and 6.1.1.4'
H H 0.0000 0.0000 'International Tables Vol C Tables 4.2.6.8 and 6.1.1.4'
N N 0.0061 0.0033 'International Tables Vol C Tables 4.2.6.8 and 6.1.1.4'
O O 0.0106 0.0060 'International Tables Vol C Tables 4.2.6.8 and 6.1.1.4'
Cl Cl 0.1484 0.1585 'International Tables Vol C Tables 4.2.6.8 and 6.1.1.4'

loop_
_geom_angle_atom_site_label_1
_geom_angle_atom_site_label_2
_geom_angle_atom_site_label_3
_geom_angle
N1 C1 O1 119.44(16)
N1 C1 C2 124.37(17)
O1 C1 C2 116.17(16)
C3 C2 C1 118.54(17)
C3 C2 H2 120.7
C1 C2 H2 120.7
C2 C3 C4 118.98(16)
C2 C3 H3 120.5
C4 C3 H3 120.5
C5 C4 C3 117.47(16)
C5 C4 C7 115.93(15)
C3 C4 C7 126.52(16)
N1 C5 C4 124.81(16)
N1 C5 C16 116.91(14)
C4 C5 C16 117.95(15)
O1 C6 H6A 109.5
O1 C6 H6B 109.5
H6A C6 H6B 109.5
O1 C6 H6C 109.5
H6A C6 H6C 109.5
H6B C6 H6C 109.5
C4 C7 C8 105.69(14)
C4 C7 C9 113.11(15)
C8 C7 C9 110.26(14)
C4 C7 H7 109.2
C8 C7 H7 109.2
C9 C7 H7 109.2
N2 C8 C7 107.20(13)
N2 C8 H8A 110.3
C7 C8 H8A 110.3
N2 C8 H8B 110.3
C7 C8 H8B 110.3
H8A C8 H8B 108.5
C10 C9 C7 114.39(14)
C10 C9 H9A 108.7
C7 C9 H9A 108.7
C10 C9 H9B 108.7
C7 C9 H9B 108.7
H9A C9 H9B 107.6
C11 C10 C15 99.38(13)
C11 C10 C9 109.35(14)
C15 C10 C9 115.72(15)
C11 C10 H10 110.6
C15 C10 H10 110.6
C9 C10 H10 110.6
C12 C11 N2 112.86(14)
C12 C11 C10 114.32(14)
N2 C11 C10 98.62(13)
C12 C11 H11 110.2
N2 C11 H11 110.2
C10 C11 H11 110.2
C11 C12 C13 113.81(15)
C11 C12 H12A 108.8
C13 C12 H12A 108.8
C11 C12 H12B 108.8
C13 C12 H12B 108.8
H12A C12 H12B 107.7
C12 C13 C14 112.28(15)
C12 C13 H13A 109.1
C14 C13 H13A 109.1
C12 C13 H13B 109.1
C14 C13 H13B 109.1
H13A C13 H13B 107.9
C15 C14 C13 111.50(14)
C15 C14 H14A 109.3
C13 C14 H14A 109.3
C15 C14 H14B 109.3
C13 C14 H14B 109.3
H14A C14 H14B 108.0
C14 C15 C10 110.81(15)
C14 C15 C16 111.33(14)
C10 C15 C16 101.94(13)
C14 C15 H15 110.8
C10 C15 H15 110.8
C16 C15 H15 110.8
C5 C16 N2 113.45(13)
C5 C16 C15 109.40(13)
N2 C16 C15 103.29(13)
C5 C16 H16 110.2
N2 C16 H16 110.2
C15 C16 H16 110.2
C1 N1 C5 115.79(15)
C8 N2 C11 107.30(13)
C8 N2 C16 112.72(13)
C11 N2 C16 105.76(12)
C8 N2 H2A 110.3
C11 N2 H2A 110.3
C16 N2 H2A 110.3
C1 O1 C6 117.95(15)

loop_
_geom_bond_atom_site_label_1
_geom_bond_atom_site_label_2
_geom_bond_distance
C1 N1 1.329(2)
C1 O1 1.354(2)
C1 C2 1.391(3)
C2 C3 1.372(3)
C2 H2 0.9500
C3 C4 1.398(2)
C3 H3 0.9500
C4 C5 1.382(2)
C4 C7 1.504(2)
C5 N1 1.347(2)
C5 C16 1.501(2)
C6 O1 1.434(2)
C6 H6A 0.9800
C6 H6B 0.9800
C6 H6C 0.9800
C7 C8 1.531(2)
C7 C9 1.550(2)
C7 H7 1.0000
C8 N2 1.500(2)
C8 H8A 0.9900
C8 H8B 0.9900
C9 C10 1.544(2)
C9 H9A 0.9900
C9 H9B 0.9900
C10 C11 1.522(2)
C10 C15 1.535(2)
C10 H10 1.0000
C11 C12 1.521(2)
C11 N2 1.521(2)
C11 H11 1.0000
C12 C13 1.524(3)
C12 H12A 0.9900
C12 H12B 0.9900
C13 C14 1.534(3)
C13 H13A 0.9900
C13 H13B 0.9900
C14 C15 1.532(2)
C14 H14A 0.9900
C14 H14B 0.9900
C15 C16 1.554(2)
C15 H15 1.0000
C16 N2 1.545(2)
C16 H16 1.0000
N2 H2A 0.9300
